data_4029672
loop_
_publ_author_name
'Meyer-Eppler, Georg'
'Sure, Rebecca'
'Schneider, Andreas'
'Schnakenburg, Gregor'
'Grimme, Stefan'
'L\"utzen, Arne'

_publ_section_title
;
 Synthesis, chiral resolution, and absolute configuration of dissymmetric
 4,15-difunctionalized [2.2]paracyclophanes.
;
_journal_issue 14
_journal_name_full 'The Journal of organic chemistry'
_journal_page_first 6679
_journal_page_last 6687
_journal_paper_doi 10.1021/jo501212t
_journal_volume 79
_journal_year 2014
_chemical_formula_moiety 'C30 H26 Br2 N4'
_chemical_formula_sum 'C30 H26 Br2 N4'
_chemical_formula_weight 602.37
_chemical_name_systematic
; 
 ? 
;
_space_group_IT_number 5
_symmetry_cell_setting monoclinic
_symmetry_space_group_name_Hall 'C 2y'
_symmetry_space_group_name_H-M 'C 1 2 1'
_atom_sites_solution_hydrogens geom
_atom_sites_solution_primary direct
_atom_sites_solution_secondary difmap
_audit_creation_method SHELXL-97
_cell_angle_alpha 90.00
_cell_angle_beta 97.566(2)
_cell_angle_gamma 90.00
_cell_formula_units_Z 4
_cell_length_a 33.742(2)
_cell_length_b 7.9547(3)
_cell_length_c 9.8768(7)
_cell_measurement_reflns_used 2604
_cell_measurement_temperature 123(2)
_cell_measurement_theta_max 27.88
_cell_measurement_theta_min 1.00
_cell_volume 2627.9(3)
_computing_cell_refinement 'HKL Scalepack (Otwinowski & Minor 1997)'
_computing_data_collection 'HKL Denzo and Scalepack (Otwinowski & Minor 1997)'
_computing_data_reduction 'HKL Denzo and Scalepack (Otwinowski & Minor 1997)'
_computing_molecular_graphics 'DIAMOND (Brandenburg, 1999)'
_computing_publication_material 'SHELXL97 (Sheldrick, 1997)'
_computing_structure_refinement 'SHELXL-97 (Sheldrick, 1997)'
_computing_structure_solution 'SHELXS-97 (Sheldrick, 1990)'
_diffrn_ambient_temperature 123(2)
_diffrn_measured_fraction_theta_full 0.980
_diffrn_measured_fraction_theta_max 0.980
_diffrn_measurement_device_type 'Nonius KappaCCD'
_diffrn_radiation_monochromator graphite
_diffrn_radiation_source 'fine-focus sealed tube'
_diffrn_radiation_type MoK\a
_diffrn_radiation_wavelength 0.71073
_diffrn_reflns_av_R_equivalents 0.0455
_diffrn_reflns_av_sigmaI/netI 0.0778
_diffrn_reflns_limit_h_max 44
_diffrn_reflns_limit_h_min -31
_diffrn_reflns_limit_k_max 9
_diffrn_reflns_limit_k_min -10
_diffrn_reflns_limit_l_max 11
_diffrn_reflns_limit_l_min -12
_diffrn_reflns_number 8898
_diffrn_reflns_theta_full 27.86
_diffrn_reflns_theta_max 27.86
_diffrn_reflns_theta_min 2.44
_exptl_absorpt_coefficient_mu 3.111
_exptl_absorpt_correction_T_max 0.8857
_exptl_absorpt_correction_T_min 0.5222
_exptl_absorpt_correction_type multi-scan
_exptl_absorpt_process_details
;
R.H. Blessing, Acta Cryst. (1995), A51, 33-38
;
_exptl_crystal_colour 'pale yellow'
_exptl_crystal_density_diffrn 1.523
_exptl_crystal_density_method 'not measured'
_exptl_crystal_description plate
_exptl_crystal_F_000 1216
_exptl_crystal_size_max 0.24
_exptl_crystal_size_mid 0.08
_exptl_crystal_size_min 0.04
_refine_diff_density_max 0.488
_refine_diff_density_min -0.582
_refine_diff_density_rms 0.066
_refine_ls_abs_structure_details 'Flack H D (1983), Acta Cryst. A39, 876-881'
_refine_ls_abs_structure_Flack 0.000(9)
_refine_ls_extinction_method none
_refine_ls_goodness_of_fit_ref 0.937
_refine_ls_hydrogen_treatment constr
_refine_ls_matrix_type full
_refine_ls_number_parameters 325
_refine_ls_number_reflns 5504
_refine_ls_number_restraints 85
_refine_ls_restrained_S_all 0.975
_refine_ls_R_factor_all 0.0572
_refine_ls_R_factor_gt 0.0382
_refine_ls_shift/su_max 0.007
_refine_ls_shift/su_mean 0.000
_refine_ls_structure_factor_coef Fsqd
_refine_ls_weighting_details 'calc w=1/[\s^2^(Fo^2^)+(0.0239P)^2^+0.0000P] where P=(Fo^2^+2Fc^2^)/3'
_refine_ls_weighting_scheme calc
_refine_ls_wR_factor_gt 0.0789
_refine_ls_wR_factor_ref 0.0842
_reflns_number_gt 4152
_reflns_number_total 5504
_reflns_threshold_expression >2sigma(I)
_cod_data_source_file jo501212t_si_002.cif
_cod_data_source_block 14
_cod_depositor_comments
;
The following automatic conversions were performed:

'_exptl_absorpt_correction_type' value 'Multi-Scan' changed to
'multi-scan' according to
/usr/data/users/saulius/crontab/automatic-downloads/rss-feeds/ACS/lib/dictionaries/cif_core.dic
dictionary named 'cif_core.dic' version 2.4.2 from 2011-04-26.

Automatic conversion script
Id: cif_fix_values 2281 2013-09-26 08:29:07Z andrius 

 Adding full bibliography for 4029670--4029672.cif.
;
_cod_original_sg_symbol_H-M 'C 2'
_cod_database_code 4029672

loop_
_symmetry_equiv_pos_as_xyz
'x, y, z'
'-x, y, -z'
'x+1/2, y+1/2, z'
'-x+1/2, y+1/2, -z'

loop_
_atom_site_label
_atom_site_type_symbol
_atom_site_fract_x
_atom_site_fract_y
_atom_site_fract_z
_atom_site_U_iso_or_equiv
_atom_site_adp_type
_atom_site_occupancy
_atom_site_symmetry_multiplicity
_atom_site_calc_flag
_atom_site_refinement_flags
C1 C 0.12711(12) 0.5391(4) -0.2024(4) 0.0335(10) Uani 1 1 d .
C2 C 0.10735(13) 0.6450(5) -0.1262(4) 0.0388(10) Uani 1 1 d .
H2 H 0.1212 0.7361 -0.0791 0.047 Uiso 1 1 calc R
C3 C 0.06733(14) 0.6209(5) -0.1170(4) 0.0443(12) Uani 1 1 d .
H3 H 0.0538 0.6953 -0.0635 0.053 Uiso 1 1 calc R
C4 C 0.04670(13) 0.4880(5) -0.1856(4) 0.0350(9) Uani 1 1 d .
C5 C 0.06714(12) 0.3799(5) -0.2626(4) 0.0320(9) Uani 1 1 d .
H5 H 0.0534 0.2882 -0.3092 0.038 Uiso 1 1 calc R
C6 C 0.10715(13) 0.4046(5) -0.2718(4) 0.0348(10) Uani 1 1 d .
H6 H 0.1210 0.3307 -0.3249 0.042 Uiso 1 1 calc R
C7 C -0.05259(14) 0.3556(5) -0.2465(5) 0.0452(12) Uani 1 1 d .
H7 H -0.0626 0.4309 -0.1846 0.054 Uiso 1 1 calc R
C8 C -0.08077(13) 0.2441(5) -0.3308(5) 0.0419(11) Uani 1 1 d U
C9 C -0.06700(14) 0.1459(6) -0.4311(4) 0.0478(11) Uani 1 1 d U
H9 H -0.0404 0.1610 -0.4502 0.057 Uiso 1 1 calc R
C10 C -0.09096(17) 0.0264(7) -0.5042(5) 0.0634(14) Uani 1 1 d U
C11 C -0.13161(17) 0.0347(8) -0.4919(5) 0.0694(16) Uani 1 1 d U
H11 H -0.1500 -0.0268 -0.5543 0.083 Uiso 1 1 calc R
C12 C -0.14591(15) 0.1282(6) -0.3931(5) 0.0609(15) Uani 1 1 d U
H12 H -0.1738 0.1299 -0.3871 0.073 Uiso 1 1 calc R
C13 C -0.11979(14) 0.2212(5) -0.3008(5) 0.0475(12) Uani 1 1 d U
C14 C -0.0720(2) -0.1206(8) -0.5649(6) 0.0886(19) Uani 1 1 d U
H14A H -0.0461 -0.0849 -0.5919 0.106 Uiso 1 1 calc R
H14B H -0.0894 -0.1566 -0.6486 0.106 Uiso 1 1 calc R
C15 C -0.0649(2) -0.2739(8) -0.4654(6) 0.0860(18) Uani 1 1 d U
H15A H -0.0837 -0.3652 -0.4981 0.103 Uiso 1 1 calc R
H15B H -0.0374 -0.3166 -0.4664 0.103 Uiso 1 1 calc R
C16 C -0.07061(15) -0.2285(6) -0.3198(6) 0.0563(14) Uani 1 1 d U
C17 C -0.04126(14) -0.1440(5) -0.2344(5) 0.0458(12) Uani 1 1 d .
H17 H -0.0139 -0.1561 -0.2457 0.055 Uiso 1 1 calc R
C18 C -0.05242(12) -0.0419(5) -0.1328(4) 0.0341(9) Uani 1 1 d .
H18 H -0.0322 0.0158 -0.0748 0.041 Uiso 1 1 calc R
C19 C -0.09186(12) -0.0200(5) -0.1116(4) 0.0311(9) Uani 1 1 d .
C20 C -0.12021(12) -0.1360(5) -0.1775(4) 0.0303(9) Uani 1 1 d .
C21 C -0.10859(14) -0.2366(5) -0.2793(5) 0.0446(11) Uani 1 1 d .
H21 H -0.1273 -0.3147 -0.3235 0.053 Uiso 1 1 calc R
C22 C -0.10355(13) 0.1431(6) -0.0521(4) 0.0457(12) Uani 1 1 d .
H22A H -0.0791 0.2064 -0.0168 0.055 Uiso 1 1 calc R
H22B H -0.1185 0.1197 0.0257 0.055 Uiso 1 1 calc R
C23 C -0.12991(14) 0.2530(6) -0.1588(6) 0.0588(15) Uani 1 1 d .
H23A H -0.1585 0.2268 -0.1558 0.071 Uiso 1 1 calc R
H23B H -0.1256 0.3733 -0.1356 0.071 Uiso 1 1 calc R
C24 C -0.16153(12) -0.1453(5) -0.1532(4) 0.0352(10) Uani 1 1 d .
H24 H -0.1795 -0.2126 -0.2125 0.042 Uiso 1 1 calc R
C25 C -0.22678(12) -0.0296(4) 0.0823(4) 0.0300(9) Uani 1 1 d .
C26 C -0.20523(12) 0.0905(6) 0.1625(4) 0.0351(9) Uani 1 1 d .
H26 H -0.1812 0.1336 0.1354 0.042 Uiso 1 1 calc R
C27 C -0.21808(12) 0.1489(5) 0.2818(4) 0.0352(9) Uani 1 1 d .
H27 H -0.2031 0.2320 0.3354 0.042 Uiso 1 1 calc R
C28 C -0.25244(12) 0.0857(5) 0.3213(4) 0.0341(9) Uani 1 1 d .
C29 C -0.27463(13) -0.0333(5) 0.2423(4) 0.0380(10) Uani 1 1 d .
H29 H -0.2986 -0.0754 0.2701 0.046 Uiso 1 1 calc R
C30 C -0.26193(13) -0.0916(5) 0.1223(5) 0.0396(10) Uani 1 1 d .
H30 H -0.2772 -0.1733 0.0680 0.048 Uiso 1 1 calc R
Br1 Br 0.182025(14) 0.57866(6) -0.21538(5) 0.04848(14) Uani 1 1 d .
Br2 Br -0.270747(15) 0.15987(6) 0.48486(4) 0.05229(15) Uani 1 1 d .
N1 N 0.00669(12) 0.4665(4) -0.1727(4) 0.0470(10) Uani 1 1 d .
H1 H -0.0043 0.5253 -0.1119 0.056 Uiso 1 1 calc R
N2 N -0.01581(11) 0.3538(4) -0.2542(3) 0.0345(8) Uani 1 1 d .
N3 N -0.17509(10) -0.0670(4) -0.0553(3) 0.0316(8) Uani 1 1 d .
N4 N -0.21395(10) -0.0900(4) -0.0373(3) 0.0347(8) Uani 1 1 d .
H4 H -0.2306 -0.1418 -0.0995 0.042 Uiso 1 1 calc R

loop_
_atom_site_aniso_label
_atom_site_aniso_U_11
_atom_site_aniso_U_22
_atom_site_aniso_U_33
_atom_site_aniso_U_23
_atom_site_aniso_U_13
_atom_site_aniso_U_12
C1 0.035(2) 0.039(3) 0.026(2) 0.0073(16) 0.0060(18) 0.0015(16)
C2 0.043(3) 0.040(2) 0.034(2) -0.010(2) 0.0075(19) -0.008(2)
C3 0.054(3) 0.042(3) 0.041(3) -0.0184(19) 0.020(2) -0.0088(19)
C4 0.041(3) 0.035(2) 0.031(2) -0.0013(18) 0.0117(19) -0.0029(18)
C5 0.041(3) 0.028(2) 0.025(2) -0.0006(16) -0.0009(18) 0.0006(17)
C6 0.040(3) 0.030(2) 0.034(2) -0.0058(18) 0.0038(19) 0.0028(18)
C7 0.041(3) 0.024(2) 0.074(3) -0.007(2) 0.019(2) -0.0040(18)
C8 0.040(3) 0.031(2) 0.053(3) 0.018(2) -0.003(2) -0.0017(18)
C9 0.050(3) 0.064(3) 0.028(2) 0.016(2) 0.0004(19) -0.019(2)
C10 0.070(3) 0.094(3) 0.026(2) 0.006(2) 0.005(2) -0.037(3)
C11 0.064(3) 0.101(4) 0.037(3) 0.020(3) -0.015(2) -0.039(3)
C12 0.039(3) 0.071(4) 0.066(3) 0.039(3) -0.017(2) -0.008(2)
C13 0.037(3) 0.032(2) 0.072(3) 0.023(2) 0.002(2) 0.0070(18)
C14 0.105(4) 0.121(4) 0.048(3) -0.041(3) 0.039(3) -0.058(3)
C15 0.083(4) 0.087(4) 0.099(4) -0.058(3) 0.052(3) -0.020(3)
C16 0.055(3) 0.033(2) 0.089(4) -0.014(2) 0.040(3) -0.006(2)
C17 0.036(3) 0.034(2) 0.072(3) 0.015(2) 0.025(3) 0.0117(19)
C18 0.031(2) 0.040(2) 0.030(2) 0.0129(18) -0.0007(18) 0.0006(17)
C19 0.027(2) 0.046(2) 0.021(2) 0.0072(17) 0.0032(17) 0.0001(18)
C20 0.030(2) 0.033(2) 0.029(2) 0.0103(16) 0.0064(18) 0.0020(16)
C21 0.046(3) 0.030(2) 0.060(3) -0.003(2) 0.016(2) -0.0027(19)
C22 0.034(2) 0.066(3) 0.041(2) -0.027(2) 0.0160(19) -0.013(2)
C23 0.031(3) 0.038(2) 0.112(5) -0.015(3) 0.028(3) -0.004(2)
C24 0.033(2) 0.039(2) 0.032(2) 0.0020(19) 0.0017(19) -0.0020(18)
C25 0.029(2) 0.031(2) 0.030(2) 0.0002(17) 0.0056(17) -0.0004(16)
C26 0.031(2) 0.041(2) 0.032(2) 0.0072(19) 0.0002(17) -0.002(2)
C27 0.040(2) 0.037(2) 0.027(2) 0.0027(19) -0.0008(17) -0.0039(19)
C28 0.042(2) 0.0357(19) 0.024(2) 0.0043(18) 0.0060(17) 0.006(2)
C29 0.033(2) 0.037(2) 0.046(3) 0.0006(19) 0.012(2) -0.0035(18)
C30 0.036(3) 0.039(2) 0.046(3) -0.001(2) 0.011(2) -0.0044(18)
Br1 0.0398(3) 0.0526(2) 0.0550(3) -0.0094(2) 0.0133(2) -0.0029(2)
Br2 0.0568(3) 0.0659(3) 0.0363(2) -0.0046(2) 0.0143(2) 0.0070(2)
N1 0.049(3) 0.042(2) 0.054(2) -0.0221(18) 0.022(2) -0.0111(17)
N2 0.036(2) 0.0271(17) 0.040(2) -0.0004(15) 0.0061(16) -0.0042(14)
N3 0.0261(19) 0.0387(18) 0.0302(18) 0.0029(15) 0.0048(15) -0.0022(14)
N4 0.0262(19) 0.0446(19) 0.033(2) -0.0096(16) 0.0034(15) -0.0046(15)

loop_
_atom_type_symbol
_atom_type_description
_atom_type_scat_dispersion_real
_atom_type_scat_dispersion_imag
_atom_type_scat_source
C C 0.0033 0.0016 'International Tables Vol C Tables 4.2.6.8 and 6.1.1.4'
H H 0.0000 0.0000 'International Tables Vol C Tables 4.2.6.8 and 6.1.1.4'
Br Br -0.2901 2.4595 'International Tables Vol C Tables 4.2.6.8 and 6.1.1.4'
N N 0.0061 0.0033 'International Tables Vol C Tables 4.2.6.8 and 6.1.1.4'

loop_
_geom_angle_atom_site_label_1
_geom_angle_atom_site_label_2
_geom_angle_atom_site_label_3
_geom_angle
C2 C1 C6 120.4(4)
C2 C1 Br1 119.2(3)
C6 C1 Br1 120.4(3)
C1 C2 C3 120.3(4)
C1 C2 H2 119.8
C3 C2 H2 119.8
C2 C3 C4 120.3(4)
C2 C3 H3 119.8
C4 C3 H3 119.8
N1 C4 C5 122.3(4)
N1 C4 C3 118.7(4)
C5 C4 C3 118.9(4)
C6 C5 C4 120.6(4)
C6 C5 H5 119.7
C4 C5 H5 119.7
C5 C6 C1 119.4(4)
C5 C6 H6 120.3
C1 C6 H6 120.3
N2 C7 C8 122.0(4)
N2 C7 H7 119.0
C8 C7 H7 119.0
C9 C8 C13 119.3(4)
C9 C8 C7 119.3(4)
C13 C8 C7 120.9(5)
C10 C9 C8 122.0(5)
C10 C9 H9 119.0
C8 C9 H9 119.0
C9 C10 C11 115.7(5)
C9 C10 C14 119.6(5)
C11 C10 C14 123.3(5)
C12 C11 C10 122.2(5)
C12 C11 H11 118.9
C10 C11 H11 118.9
C11 C12 C13 120.3(5)
C11 C12 H12 119.9
C13 C12 H12 119.9
C12 C13 C8 117.5(5)
C12 C13 C23 119.7(4)
C8 C13 C23 120.6(4)
C10 C14 C15 113.3(4)
C10 C14 H14A 108.9
C15 C14 H14A 108.9
C10 C14 H14B 108.9
C15 C14 H14B 108.9
H14A C14 H14B 107.7
C16 C15 C14 112.4(4)
C16 C15 H15A 109.1
C14 C15 H15A 109.1
C16 C15 H15B 109.1
C14 C15 H15B 109.1
H15A C15 H15B 107.9
C17 C16 C21 117.3(5)
C17 C16 C15 121.4(5)
C21 C16 C15 119.8(5)
C18 C17 C16 119.0(4)
C18 C17 H17 120.5
C16 C17 H17 120.5
C17 C18 C19 122.9(4)
C17 C18 H18 118.6
C19 C18 H18 118.6
C18 C19 C20 116.8(4)
C18 C19 C22 118.4(4)
C20 C19 C22 123.0(4)
C21 C20 C19 118.0(4)
C21 C20 C24 117.5(4)
C19 C20 C24 124.2(4)
C20 C21 C16 122.8(4)
C20 C21 H21 118.6
C16 C21 H21 118.6
C19 C22 C23 112.2(3)
C19 C22 H22A 109.2
C23 C22 H22A 109.2
C19 C22 H22B 109.2
C23 C22 H22B 109.2
H22A C22 H22B 107.9
C13 C23 C22 110.9(3)
C13 C23 H23A 109.5
C22 C23 H23A 109.5
C13 C23 H23B 109.5
C22 C23 H23B 109.5
H23A C23 H23B 108.0
N3 C24 C20 123.1(4)
N3 C24 H24 118.4
C20 C24 H24 118.4
C26 C25 C30 119.1(4)
C26 C25 N4 121.6(3)
C30 C25 N4 119.3(4)
C25 C26 C27 121.1(4)
C25 C26 H26 119.4
C27 C26 H26 119.4
C28 C27 C26 119.4(4)
C28 C27 H27 120.3
C26 C27 H27 120.3
C27 C28 C29 120.5(4)
C27 C28 Br2 120.8(3)
C29 C28 Br2 118.7(3)
C28 C29 C30 120.3(4)
C28 C29 H29 119.9
C30 C29 H29 119.9
C25 C30 C29 119.6(4)
C25 C30 H30 120.2
C29 C30 H30 120.2
N2 N1 C4 120.0(3)
N2 N1 H1 120.0
C4 N1 H1 120.0
C7 N2 N1 115.8(3)
C24 N3 N4 118.6(3)
N3 N4 C25 118.5(3)
N3 N4 H4 120.8
C25 N4 H4 120.8

loop_
_geom_bond_atom_site_label_1
_geom_bond_atom_site_label_2
_geom_bond_distance
C1 C2 1.361(5)
C1 C6 1.395(5)
C1 Br1 1.900(4)
C2 C3 1.379(6)
C2 H2 0.9500
C3 C4 1.392(5)
C3 H3 0.9500
C4 N1 1.383(5)
C4 C5 1.390(5)
C5 C6 1.379(5)
C5 H5 0.9500
C6 H6 0.9500
C7 N2 1.253(5)
C7 C8 1.474(6)
C7 H7 0.9500
C8 C9 1.389(7)
C8 C13 1.399(6)
C9 C10 1.387(6)
C9 H9 0.9500
C10 C11 1.395(8)
C10 C14 1.495(9)
C11 C12 1.365(8)
C11 H11 0.9500
C12 C13 1.394(7)
C12 H12 0.9500
C13 C23 1.508(7)
C14 C15 1.565(9)
C14 H14A 0.9900
C14 H14B 0.9900
C15 C16 1.519(7)
C15 H15A 0.9900
C15 H15B 0.9900
C16 C17 1.387(7)
C16 C21 1.393(6)
C17 C18 1.382(6)
C17 H17 0.9500
C18 C19 1.385(5)
C18 H18 0.9500
C19 C20 1.423(6)
C19 C22 1.498(6)
C20 C21 1.382(6)
C20 C24 1.447(5)
C21 H21 0.9500
C22 C23 1.555(7)
C22 H22A 0.9900
C22 H22B 0.9900
C23 H23A 0.9900
C23 H23B 0.9900
C24 N3 1.284(5)
C24 H24 0.9500
C25 C26 1.384(6)
C25 C30 1.389(6)
C25 N4 1.395(5)
C26 C27 1.388(5)
C26 H26 0.9500
C27 C28 1.367(5)
C27 H27 0.9500
C28 C29 1.382(6)
C28 Br2 1.898(4)
C29 C30 1.393(6)
C29 H29 0.9500
C30 H30 0.9500
N1 N2 1.366(5)
N1 H1 0.8800
N3 N4 1.359(4)
N4 H4 0.8800

loop_
_geom_torsion_atom_site_label_1
_geom_torsion_atom_site_label_2
_geom_torsion_atom_site_label_3
_geom_torsion_atom_site_label_4
_geom_torsion
C6 C1 C2 C3 -0.2(6)
Br1 C1 C2 C3 178.9(3)
C1 C2 C3 C4 0.0(6)
C2 C3 C4 N1 179.2(4)
C2 C3 C4 C5 0.4(6)
N1 C4 C5 C6 -179.3(4)
C3 C4 C5 C6 -0.5(6)
C4 C5 C6 C1 0.3(6)
C2 C1 C6 C5 0.1(6)
Br1 C1 C6 C5 -179.0(3)
N2 C7 C8 C9 -6.4(7)
N2 C7 C8 C13 166.1(4)
C13 C8 C9 C10 0.8(7)
C7 C8 C9 C10 173.4(4)
C8 C9 C10 C11 12.9(7)
C8 C9 C10 C14 -154.4(5)
C9 C10 C11 C12 -13.7(7)
C14 C10 C11 C12 153.0(5)
C10 C11 C12 C13 0.7(7)
C11 C12 C13 C8 13.5(6)
C11 C12 C13 C23 -150.3(5)
C9 C8 C13 C12 -14.1(6)
C7 C8 C13 C12 173.5(4)
C9 C8 C13 C23 149.5(4)
C7 C8 C13 C23 -23.0(6)
C9 C10 C14 C15 88.6(6)
C11 C10 C14 C15 -77.7(7)
C10 C14 C15 C16 -12.0(8)
C14 C15 C16 C17 -78.6(7)
C14 C15 C16 C21 86.9(6)
C21 C16 C17 C18 -14.4(6)
C15 C16 C17 C18 151.4(5)
C16 C17 C18 C19 0.1(6)
C17 C18 C19 C20 14.2(5)
C17 C18 C19 C22 -151.1(4)
C18 C19 C20 C21 -13.8(5)
C22 C19 C20 C21 150.7(4)
C18 C19 C20 C24 171.8(4)
C22 C19 C20 C24 -23.7(6)
C19 C20 C21 C16 -0.3(6)
C24 C20 C21 C16 174.5(4)
C17 C16 C21 C20 14.6(7)
C15 C16 C21 C20 -151.5(5)
C18 C19 C22 C23 108.9(4)
C20 C19 C22 C23 -55.4(5)
C12 C13 C23 C22 106.0(5)
C8 C13 C23 C22 -57.2(5)
C19 C22 C23 C13 -30.1(5)
C21 C20 C24 N3 174.9(4)
C19 C20 C24 N3 -10.7(6)
C30 C25 C26 C27 0.2(6)
N4 C25 C26 C27 -179.5(4)
C25 C26 C27 C28 0.6(6)
C26 C27 C28 C29 -1.1(6)
C26 C27 C28 Br2 179.2(3)
C27 C28 C29 C30 0.8(6)
Br2 C28 C29 C30 -179.5(3)
C26 C25 C30 C29 -0.5(6)
N4 C25 C30 C29 179.2(4)
C28 C29 C30 C25 0.0(6)
C5 C4 N1 N2 -11.1(6)
C3 C4 N1 N2 170.2(4)
C8 C7 N2 N1 178.5(4)
C4 N1 N2 C7 -172.4(4)
C20 C24 N3 N4 -177.0(3)
C24 N3 N4 C25 168.8(3)
C26 C25 N4 N3 18.3(5)
C30 C25 N4 N3 -161.4(4)
